data_4515784
loop_
_publ_author_name
'Messinis, Antonis M.'
'Wright, William R. H.'
'Batsanov, Andrei S.'
'Howard, Judith A. K.'
'Hanton, Martin J.'
'Dyer, Philip W.'

_publ_section_title
;
 Exploration of Homogeneous Ethylene Dimerization Mediated by Tungsten
 Mono(imido) Complexes
;
_journal_issue 12
_journal_name_full 'ACS Catalysis'
_journal_page_first 11235
_journal_paper_doi 10.1021/acscatal.8b02201
_journal_volume 8
_journal_year 2018
_chemical_formula_moiety 'C10 H10 Cl4 F3 N O W'
_chemical_formula_sum 'C10 H10 Cl4 F3 N O W'
_chemical_formula_weight 542.84
_space_group_crystal_system monoclinic
_space_group_IT_number 14
_space_group_name_Hall '-P 2ybc'
_space_group_name_H-M_alt 'P 1 21/c 1'
_atom_sites_solution_hydrogens geom
_atom_sites_solution_primary heavy
_atom_sites_solution_secondary difmap
_audit_creation_date 2016-11-30
_audit_creation_method
;
Olex2 1.2-beta
(compiled 2016.11.30 svn.r3356 for OlexSys, GUI svn.r5269)
;
_cell_angle_alpha 90
_cell_angle_beta 100.845(6)
_cell_angle_gamma 90
_cell_formula_units_Z 4
_cell_length_a 11.3589(5)
_cell_length_b 11.3408(5)
_cell_length_c 11.9422(6)
_cell_measurement_reflns_used 9923
_cell_measurement_temperature 120
_cell_measurement_theta_max 34.45
_cell_measurement_theta_min 2.50
_cell_volume 1510.91(12)
_computing_cell_refinement 'SAINT v7.46A (Bruker, 2008)'
_computing_data_collection 'SMART v5.630 (Bruker, 2003)'
_computing_data_reduction 'SAINT v7.46A (Bruker, 2008)'
_computing_molecular_graphics 'Olex2 (Dolomanov et al., 2009)'
_computing_publication_material 'Olex2 (Dolomanov et al., 2009)'
_computing_structure_refinement 'ShelXL 2014/7 multi-CPU version (Sheldrick, 2015)'
_computing_structure_solution 'SHELXS 2013/1 (Sheldrick, 2008)'
_diffrn_ambient_temperature 120
_diffrn_detector 'CCD area detector'
_diffrn_detector_area_resol_mean 5.6
_diffrn_detector_type 'Bruker SMART CCD 6000 area detector'
_diffrn_measured_fraction_theta_full 1.000
_diffrn_measured_fraction_theta_max 0.966
_diffrn_measurement_device 'three-circle diffractometer'
_diffrn_measurement_device_type 'Bruker SMART CCD 6000 area detector'
_diffrn_measurement_method '\w scans'
_diffrn_radiation_monochromator graphite
_diffrn_radiation_probe x-ray
_diffrn_radiation_type MoK\a
_diffrn_radiation_wavelength 0.71073
_diffrn_radiation_xray_symbol K-L~3~
_diffrn_reflns_av_R_equivalents 0.0446
_diffrn_reflns_av_unetI/netI 0.0297
_diffrn_reflns_Laue_measured_fraction_full 1.000
_diffrn_reflns_Laue_measured_fraction_max 0.966
_diffrn_reflns_limit_h_max 17
_diffrn_reflns_limit_h_min -18
_diffrn_reflns_limit_k_max 17
_diffrn_reflns_limit_k_min -18
_diffrn_reflns_limit_l_max 18
_diffrn_reflns_limit_l_min -18
_diffrn_reflns_number 31676
_diffrn_reflns_point_group_measured_fraction_full 1.000
_diffrn_reflns_point_group_measured_fraction_max 0.966
_diffrn_reflns_theta_full 32.500
_diffrn_reflns_theta_max 34.986
_diffrn_reflns_theta_min 1.825
_diffrn_source 'sealed X-ray tube'
_diffrn_source_current 35.0
_diffrn_source_power 1.75
_diffrn_source_target Mo
_diffrn_source_voltage 50.0
_diffrn_standards_number 0
_exptl_absorpt_coefficient_mu 8.376
_exptl_absorpt_correction_T_max 0.6074
_exptl_absorpt_correction_T_min 0.3876
_exptl_absorpt_correction_type integration
_exptl_absorpt_process_details
;
SADABS-2008/1 (Bruker,2008) was used for absorption correction.
R(int) was 0.0534 before and 0.0394 after correction.
The Ratio of minimum to maximum transmission is 0.6381.
The \l/2 correction factor is 0.0015.
;
_exptl_crystal_colour 'greenish blue'
_exptl_crystal_colour_modifier greenish
_exptl_crystal_colour_primary blue
_exptl_crystal_density_diffrn 2.386
_exptl_crystal_description block
_exptl_crystal_F_000 1016
_exptl_crystal_size_max 0.16
_exptl_crystal_size_mid 0.12
_exptl_crystal_size_min 0.07
_refine_diff_density_max 2.440
_refine_diff_density_min -0.724
_refine_diff_density_rms 0.138
_refine_ls_extinction_method none
_refine_ls_goodness_of_fit_ref 0.997
_refine_ls_hydrogen_treatment constr
_refine_ls_matrix_type full
_refine_ls_number_parameters 181
_refine_ls_number_reflns 6423
_refine_ls_number_restraints 0
_refine_ls_restrained_S_all 0.997
_refine_ls_R_factor_all 0.0317
_refine_ls_R_factor_gt 0.0209
_refine_ls_shift/su_max 0.004
_refine_ls_shift/su_mean 0.000
_refine_ls_structure_factor_coef Fsqd
_refine_ls_weighting_details 'w=1/[\s^2^(Fo^2^)+(0.0230P)^2^] where P=(Fo^2^+2Fc^2^)/3'
_refine_ls_weighting_scheme calc
_refine_ls_wR_factor_gt 0.0466
_refine_ls_wR_factor_ref 0.0488
_reflns_Friedel_coverage 0.000
_reflns_number_gt 4968
_reflns_number_total 6423
_reflns_threshold_expression 'I > 2\s(I)'
_cod_data_source_file cs8b02201_si_002.cif
_cod_data_source_block 2f
_cod_database_code 4515784
_shelx_space_group_comment
;
The symmetry employed for this shelxl refinement is uniquely defined
by the following loop, which should always be used as a source of
symmetry information in preference to the above space-group names.
They are only intended as comments.
;
_shelx_estimated_absorpt_t_max 0.592
_shelx_estimated_absorpt_t_min 0.348
_olex2_refinement_description
;
1. Fixed Uiso
 At 1.2 times of:
  All C(H) groups, All C(H,H) groups
2.a Secondary CH2 refined with riding coordinates:
 C7(H7A,H7B), C8(H8A,H8B), C9(H9A,H9B), C10(H10A,H10B)
2.b Aromatic/amide H refined with riding coordinates:
 C3(H3), C5(H5)
;

loop_
_space_group_symop_operation_xyz
'x, y, z'
'-x, y+1/2, -z+1/2'
'-x, -y, -z'
'x, -y-1/2, z-1/2'

loop_
_atom_site_label
_atom_site_type_symbol
_atom_site_fract_x
_atom_site_fract_y
_atom_site_fract_z
_atom_site_U_iso_or_equiv
_atom_site_adp_type
_atom_site_occupancy
_atom_site_site_symmetry_order
_atom_site_calc_flag
_atom_site_refinement_flags_posn
W W 0.74576(2) 0.37563(2) 0.51290(2) 0.01905(3) Uani 1 1 d .
Cl1 Cl 0.62046(5) 0.37372(5) 0.64666(5) 0.02988(11) Uani 1 1 d .
Cl2 Cl 0.75231(5) 0.58072(5) 0.52119(5) 0.02895(11) Uani 1 1 d .
Cl3 Cl 0.90388(5) 0.37814(5) 0.41403(5) 0.02654(10) Uani 1 1 d .
Cl4 Cl 0.77075(5) 0.17215(5) 0.53885(5) 0.02700(11) Uani 1 1 d .
F1 F 0.62560(13) 0.50834(13) 0.20846(13) 0.0383(3) Uani 1 1 d .
F2 F 0.24492(14) 0.36506(14) 0.04575(16) 0.0422(4) Uani 1 1 d .
F3 F 0.44335(13) 0.22031(12) 0.39846(13) 0.0363(3) Uani 1 1 d .
O O 0.89190(14) 0.38856(12) 0.66664(13) 0.0228(3) Uani 1 1 d .
N N 0.63177(17) 0.36831(15) 0.39543(16) 0.0236(3) Uani 1 1 d .
C1 C 0.53705(19) 0.36519(18) 0.30585(19) 0.0226(4) Uani 1 1 d .
C2 C 0.5318(2) 0.43766(19) 0.2107(2) 0.0257(4) Uani 1 1 d .
C3 C 0.4346(2) 0.4399(2) 0.12280(19) 0.0286(5) Uani 1 1 d .
H3 H 0.4313 0.4917 0.0598 0.034 Uiso 1 1 calc R
C4 C 0.3421(2) 0.3636(2) 0.1303(2) 0.0296(5) Uani 1 1 d .
C5 C 0.3418(2) 0.2871(2) 0.2199(2) 0.0296(5) Uani 1 1 d .
H5 H 0.2768 0.2347 0.2210 0.036 Uiso 1 1 calc R
C6 C 0.4395(2) 0.28972(19) 0.3077(2) 0.0259(4) Uani 1 1 d .
C7 C 0.9985(2) 0.3124(2) 0.6912(2) 0.0311(5) Uani 1 1 d .
H7A H 1.0383 0.3079 0.6243 0.037 Uiso 1 1 calc R
H7B H 0.9764 0.2317 0.7111 0.037 Uiso 1 1 calc R
C8 C 1.0796(2) 0.3695(2) 0.7905(2) 0.0303(5) Uani 1 1 d .
H8A H 1.1337 0.4275 0.7642 0.036 Uiso 1 1 calc R
H8B H 1.1284 0.3099 0.8391 0.036 Uiso 1 1 calc R
C9 C 0.9924(2) 0.4302(2) 0.8545(2) 0.0306(5) Uani 1 1 d .
H9A H 0.9599 0.3739 0.9043 0.037 Uiso 1 1 calc R
H9B H 1.0314 0.4964 0.9013 0.037 Uiso 1 1 calc R
C10 C 0.8963(2) 0.4734(2) 0.7604(2) 0.0314(5) Uani 1 1 d .
H10A H 0.8182 0.4765 0.7858 0.038 Uiso 1 1 calc R
H10B H 0.9157 0.5534 0.7359 0.038 Uiso 1 1 calc R

loop_
_atom_site_aniso_label
_atom_site_aniso_U_11
_atom_site_aniso_U_22
_atom_site_aniso_U_33
_atom_site_aniso_U_23
_atom_site_aniso_U_13
_atom_site_aniso_U_12
W 0.01989(4) 0.01634(4) 0.02080(4) -0.00066(3) 0.00354(3) 0.00089(3)
Cl1 0.0269(2) 0.0321(3) 0.0339(3) -0.0039(2) 0.0141(2) -0.0011(2)
Cl2 0.0361(3) 0.0172(2) 0.0327(3) -0.00004(19) 0.0043(2) 0.0026(2)
Cl3 0.0287(2) 0.0286(2) 0.0245(2) 0.0010(2) 0.01041(19) 0.0000(2)
Cl4 0.0300(3) 0.0173(2) 0.0338(3) 0.00000(19) 0.0062(2) 0.00010(19)
F1 0.0359(8) 0.0394(8) 0.0392(9) 0.0098(7) 0.0061(7) -0.0100(6)
F2 0.0350(8) 0.0476(9) 0.0362(8) -0.0049(7) -0.0135(6) 0.0045(7)
F3 0.0388(8) 0.0349(8) 0.0335(8) 0.0097(6) 0.0027(6) -0.0071(6)
O 0.0235(7) 0.0229(7) 0.0218(7) -0.0036(5) 0.0035(6) 0.0044(6)
N 0.0252(9) 0.0197(8) 0.0260(9) -0.0020(7) 0.0054(7) 0.0023(7)
C1 0.0229(9) 0.0211(9) 0.0237(9) -0.0022(7) 0.0042(7) 0.0031(8)
C2 0.0269(11) 0.0231(10) 0.0280(11) 0.0002(8) 0.0077(8) 0.0015(8)
C3 0.0338(12) 0.0297(11) 0.0225(10) 0.0024(8) 0.0057(9) 0.0051(9)
C4 0.0262(11) 0.0340(12) 0.0256(11) -0.0080(9) -0.0025(8) 0.0073(9)
C5 0.0250(11) 0.0298(11) 0.0321(12) -0.0024(9) 0.0006(9) -0.0019(9)
C6 0.0288(11) 0.0237(10) 0.0252(10) 0.0017(8) 0.0053(9) 0.0019(8)
C7 0.0284(11) 0.0364(13) 0.0267(11) -0.0018(9) 0.0007(9) 0.0111(10)
C8 0.0263(11) 0.0371(12) 0.0258(11) 0.0033(10) 0.0006(8) -0.0034(10)
C9 0.0370(13) 0.0304(12) 0.0238(11) -0.0028(9) 0.0044(9) -0.0070(10)
C10 0.0335(12) 0.0314(12) 0.0292(12) -0.0124(9) 0.0058(10) -0.0007(10)

loop_
_atom_type_symbol
_atom_type_description
_atom_type_scat_dispersion_real
_atom_type_scat_dispersion_imag
_atom_type_scat_source
C C 0.0033 0.0016 'International Tables Vol C Tables 4.2.6.8 and 6.1.1.4'
H H 0.0000 0.0000 'International Tables Vol C Tables 4.2.6.8 and 6.1.1.4'
Cl Cl 0.1484 0.1585 'International Tables Vol C Tables 4.2.6.8 and 6.1.1.4'
F F 0.0171 0.0103 'International Tables Vol C Tables 4.2.6.8 and 6.1.1.4'
N N 0.0061 0.0033 'International Tables Vol C Tables 4.2.6.8 and 6.1.1.4'
O O 0.0106 0.0060 'International Tables Vol C Tables 4.2.6.8 and 6.1.1.4'
W W -0.8490 6.8722 'International Tables Vol C Tables 4.2.6.8 and 6.1.1.4'

loop_
_geom_angle_atom_site_label_1
_geom_angle_atom_site_label_2
_geom_angle_atom_site_label_3
_geom_angle
Cl1 W Cl4 88.54(2)
Cl2 W Cl1 89.94(2)
Cl2 W Cl4 167.93(2)
Cl3 W Cl1 167.57(2)
Cl3 W Cl2 89.30(2)
Cl3 W Cl4 89.615(19)
O W Cl1 83.84(4)
O W Cl2 83.50(4)
O W Cl3 83.75(4)
O W Cl4 84.44(4)
N W Cl1 95.47(6)
N W Cl2 95.50(6)
N W Cl3 96.95(6)
N W Cl4 96.56(6)
N W O 178.78(7)
C7 O W 125.52(13)
C10 O W 125.58(13)
C10 O C7 108.90(17)
C1 N W 176.77(16)
N C1 C2 121.9(2)
N C1 C6 120.7(2)
C2 C1 C6 117.3(2)
F1 C2 C1 117.2(2)
F1 C2 C3 120.2(2)
C3 C2 C1 122.6(2)
C2 C3 H3 121.6
C2 C3 C4 116.9(2)
C4 C3 H3 121.6
F2 C4 C3 118.1(2)
F2 C4 C5 117.9(2)
C5 C4 C3 124.1(2)
C4 C5 H5 121.4
C6 C5 C4 117.3(2)
C6 C5 H5 121.4
F3 C6 C1 117.8(2)
F3 C6 C5 120.4(2)
C5 C6 C1 121.8(2)
O C7 H7A 110.7
O C7 H7B 110.7
O C7 C8 105.25(18)
H7A C7 H7B 108.8
C8 C7 H7A 110.7
C8 C7 H7B 110.7
C7 C8 H8A 111.1
C7 C8 H8B 111.1
C7 C8 C9 103.30(19)
H8A C8 H8B 109.1
C9 C8 H8A 111.1
C9 C8 H8B 111.1
C8 C9 H9A 111.2
C8 C9 H9B 111.2
H9A C9 H9B 109.1
C10 C9 C8 102.90(19)
C10 C9 H9A 111.2
C10 C9 H9B 111.2
O C10 C9 105.84(18)
O C10 H10A 110.6
O C10 H10B 110.6
C9 C10 H10A 110.6
C9 C10 H10B 110.6
H10A C10 H10B 108.7

loop_
_geom_bond_atom_site_label_1
_geom_bond_atom_site_label_2
_geom_bond_distance
W Cl1 2.3309(5)
W Cl2 2.3286(6)
W Cl3 2.3279(5)
W Cl4 2.3385(5)
W O 2.2363(15)
W N 1.7227(19)
F1 C2 1.338(3)
F2 C4 1.349(3)
F3 C6 1.334(3)
O C7 1.471(3)
O C10 1.471(2)
N C1 1.368(3)
C1 C2 1.395(3)
C1 C6 1.404(3)
C2 C3 1.373(3)
C3 H3 0.9500
C3 C4 1.377(3)
C4 C5 1.378(3)
C5 H5 0.9500
C5 C6 1.376(3)
C7 H7A 0.9900
C7 H7B 0.9900
C7 C8 1.505(3)
C8 H8A 0.9900
C8 H8B 0.9900
C8 C9 1.524(3)
C9 H9A 0.9900
C9 H9B 0.9900
C9 C10 1.494(3)
C10 H10A 0.9900
C10 H10B 0.9900
